data_4035497
loop_
_publ_author_name
'Guo, Shenghai'
'Wang, Fang'
'Tao, Li'
'Zhang, Xinying'
'Fan, Xuesen'

_publ_section_title
;
 Solvent-Dependent Copper-Catalyzed Indolyl C3-Oxygenation and
 N1-Cyclization Reactions: Selective Synthesis of 3 H-Indol-3-ones and
 Indolo[1,2- c]quinazolines.
;
_journal_issue 7
_journal_name_full 'The Journal of organic chemistry'
_journal_page_first 3889
_journal_page_last 3896
_journal_paper_doi 10.1021/acs.joc.8b00231
_journal_volume 83
_journal_year 2018
_chemical_formula_moiety 'C21 H14 N2 O2'
_chemical_formula_sum 'C21 H14 N2 O2'
_chemical_formula_weight 326.34
_space_group_crystal_system monoclinic
_space_group_IT_number 4
_space_group_name_Hall 'P 2yb'
_space_group_name_H-M_alt 'P 1 21 1'
_atom_sites_solution_hydrogens geom
_atom_sites_solution_primary direct
_audit_creation_date 2017-07-27
_audit_creation_method
;
Olex2 1.2-alpha
(compiled 2017.03.28 svn.r3405 for OlexSys, GUI svn.r5335)
;
_cell_angle_alpha 90
_cell_angle_beta 90.250(3)
_cell_angle_gamma 90
_cell_formula_units_Z 2
_cell_length_a 4.5911(2)
_cell_length_b 14.4019(4)
_cell_length_c 12.1555(4)
_cell_measurement_reflns_used 2667
_cell_measurement_temperature 297.28(12)
_cell_measurement_theta_max 71.5490
_cell_measurement_theta_min 4.7430
_cell_volume 803.72(5)
_computing_molecular_graphics 'Olex2 (Dolomanov et al., 2009)'
_computing_publication_material 'Olex2 (Dolomanov et al., 2009)'
_computing_structure_refinement 'ShelXL (Sheldrick, 2015)'
_computing_structure_solution 'ShelXS (Sheldrick, 2008)'
_diffrn_ambient_temperature 297.28(12)
_diffrn_detector_area_resol_mean 8.0528
_diffrn_measured_fraction_theta_full 0.984
_diffrn_measured_fraction_theta_max 0.966
_diffrn_measurement_device_type 'four-circle diffractometer'
_diffrn_measurement_method '\w scans'
_diffrn_radiation_monochromator mirror
_diffrn_radiation_type CuK\a
_diffrn_radiation_wavelength 1.54184
_diffrn_reflns_av_R_equivalents 0.0303
_diffrn_reflns_av_unetI/netI 0.0380
_diffrn_reflns_Laue_measured_fraction_full 0.984
_diffrn_reflns_Laue_measured_fraction_max 0.966
_diffrn_reflns_limit_h_max 5
_diffrn_reflns_limit_h_min -5
_diffrn_reflns_limit_k_max 17
_diffrn_reflns_limit_k_min -17
_diffrn_reflns_limit_l_max 14
_diffrn_reflns_limit_l_min -14
_diffrn_reflns_number 5528
_diffrn_reflns_point_group_measured_fraction_full 0.927
_diffrn_reflns_point_group_measured_fraction_max 0.897
_diffrn_reflns_theta_full 67.684
_diffrn_reflns_theta_max 72.340
_diffrn_reflns_theta_min 3.636
_diffrn_source 'micro-focus sealed X-ray tube'
_exptl_absorpt_coefficient_mu 0.709
_exptl_absorpt_correction_T_max 1.00000
_exptl_absorpt_correction_T_min 0.08235
_exptl_absorpt_correction_type multi-scan
_exptl_crystal_colour 'clear light red'
_exptl_crystal_colour_lustre clear
_exptl_crystal_colour_modifier light
_exptl_crystal_colour_primary red
_exptl_crystal_density_diffrn 1.348
_exptl_crystal_description block
_exptl_crystal_F_000 340
_exptl_crystal_size_max 0.21
_exptl_crystal_size_mid 0.19
_exptl_crystal_size_min 0.18
_refine_diff_density_max 0.129
_refine_diff_density_min -0.129
_refine_diff_density_rms 0.029
_refine_ls_abs_structure_details
;
 Flack x determined using 913 quotients [(I+)-(I-)]/[(I+)+(I-)]
 (Parsons, Flack and Wagner, Acta Cryst. B69 (2013) 249-259).
;
_refine_ls_abs_structure_Flack -0.1(3)
_refine_ls_extinction_method none
_refine_ls_goodness_of_fit_ref 1.048
_refine_ls_hydrogen_treatment constr
_refine_ls_matrix_type full
_refine_ls_number_parameters 226
_refine_ls_number_reflns 2854
_refine_ls_number_restraints 1
_refine_ls_restrained_S_all 1.048
_refine_ls_R_factor_all 0.0512
_refine_ls_R_factor_gt 0.0446
_refine_ls_shift/su_max 0.000
_refine_ls_shift/su_mean 0.000
_refine_ls_structure_factor_coef Fsqd
_refine_ls_weighting_details 'w=1/[\s^2^(Fo^2^)+(0.0510P)^2^+0.0513P] where P=(Fo^2^+2Fc^2^)/3'
_refine_ls_weighting_scheme calc
_refine_ls_wR_factor_gt 0.1108
_refine_ls_wR_factor_ref 0.1167
_reflns_Friedel_coverage 0.783
_reflns_Friedel_fraction_full 0.865
_reflns_Friedel_fraction_max 0.823
_reflns_number_gt 2507
_reflns_number_total 2854
_reflns_threshold_expression 'I > 2\s(I)'
_cod_data_source_file jo8b00231_si_002.cif
_cod_data_source_block 2a
_cod_database_code 4035497
_shelx_shelxl_version_number 2014/7
_shelx_space_group_comment
;
The symmetry employed for this shelxl refinement is uniquely defined
by the following loop, which should always be used as a source of
symmetry information in preference to the above space-group names.
They are only intended as comments.
;
_olex2_refinement_description
;
1. Fixed Uiso
 At 1.2 times of:
  All C(H) groups, All N(H) groups
2.a Aromatic/amide H refined with riding coordinates:
 N1(H1), C1(H1A), C2(H2), C3(H3), C4(H4), C5(H5), C9(H9), C10(H10), C11(H11),
 C12(H12), C17(H17), C18(H18), C19(H19), C20(H20)
;
_olex2_submission_special_instructions 'No special instructions were received'

loop_
_space_group_symop_operation_xyz
'x, y, z'
'-x, y+1/2, -z'

loop_
_atom_site_label
_atom_site_type_symbol
_atom_site_fract_x
_atom_site_fract_y
_atom_site_fract_z
_atom_site_U_iso_or_equiv
_atom_site_adp_type
_atom_site_occupancy
_atom_site_site_symmetry_order
_atom_site_calc_flag
_atom_site_refinement_flags_posn
O1 O -0.4547(11) 0.7829(3) 0.0170(3) 0.1180(16) Uani 1 1 d .
O2 O 0.3439(7) 0.5847(3) 0.4935(2) 0.0869(10) Uani 1 1 d .
N1 N -0.1367(6) 0.70003(19) 0.1212(2) 0.0519(7) Uani 1 1 d .
H1 H -0.0089 0.6565 0.1168 0.062 Uiso 1 1 calc R
N2 N 0.2589(6) 0.58662(19) 0.2076(2) 0.0508(6) Uani 1 1 d .
C1 C -0.0144(12) 0.5870(4) -0.0662(3) 0.0934(16) Uani 1 1 d .
H1A H 0.0699 0.5704 0.0007 0.112 Uiso 1 1 calc R
C2 C 0.0443(15) 0.5352(5) -0.1595(5) 0.116(2) Uani 1 1 d .
H2 H 0.1662 0.4838 -0.1543 0.139 Uiso 1 1 calc R
C3 C -0.0737(13) 0.5583(4) -0.2584(4) 0.0946(17) Uani 1 1 d .
H3 H -0.0320 0.5235 -0.3209 0.114 Uiso 1 1 calc R
C4 C -0.2537(14) 0.6331(4) -0.2648(4) 0.1025(18) Uani 1 1 d .
H4 H -0.3371 0.6495 -0.3319 0.123 Uiso 1 1 calc R
C5 C -0.3129(12) 0.6847(4) -0.1723(4) 0.0897(15) Uani 1 1 d .
H5 H -0.4355 0.7359 -0.1784 0.108 Uiso 1 1 calc R
C6 C -0.1968(9) 0.6629(3) -0.0717(3) 0.0587(9) Uani 1 1 d .
C7 C -0.2748(9) 0.7219(2) 0.0250(3) 0.0624(10) Uani 1 1 d .
C8 C -0.1733(7) 0.7382(2) 0.2256(3) 0.0484(7) Uani 1 1 d .
C9 C -0.3656(9) 0.8119(3) 0.2451(3) 0.0603(9) Uani 1 1 d .
H9 H -0.4720 0.8375 0.1873 0.072 Uiso 1 1 calc R
C10 C -0.3963(9) 0.8462(3) 0.3496(4) 0.0687(11) Uani 1 1 d .
H10 H -0.5211 0.8962 0.3611 0.082 Uiso 1 1 calc R
C11 C -0.2491(9) 0.8094(3) 0.4378(4) 0.0725(12) Uani 1 1 d .
H11 H -0.2763 0.8336 0.5080 0.087 Uiso 1 1 calc R
C12 C -0.0591(9) 0.7358(3) 0.4213(3) 0.0637(10) Uani 1 1 d .
H12 H 0.0411 0.7106 0.4809 0.076 Uiso 1 1 calc R
C13 C -0.0162(7) 0.6987(2) 0.3155(3) 0.0489(7) Uani 1 1 d .
C14 C 0.1894(7) 0.6229(2) 0.3020(3) 0.0474(7) Uani 1 1 d .
C15 C 0.3594(8) 0.5733(3) 0.3956(3) 0.0564(8) Uani 1 1 d .
C16 C 0.5386(7) 0.5049(2) 0.3360(3) 0.0522(8) Uani 1 1 d .
C17 C 0.7357(9) 0.4380(3) 0.3708(3) 0.0644(10) Uani 1 1 d .
H17 H 0.7820 0.4310 0.4449 0.077 Uiso 1 1 calc R
C18 C 0.8612(9) 0.3822(3) 0.2918(4) 0.0660(10) Uani 1 1 d .
H18 H 0.9952 0.3370 0.3128 0.079 Uiso 1 1 calc R
C19 C 0.7902(9) 0.3925(3) 0.1819(4) 0.0647(10) Uani 1 1 d .
H19 H 0.8782 0.3541 0.1303 0.078 Uiso 1 1 calc R
C20 C 0.5907(8) 0.4589(3) 0.1465(3) 0.0599(9) Uani 1 1 d .
H20 H 0.5421 0.4653 0.0725 0.072 Uiso 1 1 calc R
C21 C 0.4683(7) 0.5148(2) 0.2260(3) 0.0484(7) Uani 1 1 d .

loop_
_atom_site_aniso_label
_atom_site_aniso_U_11
_atom_site_aniso_U_22
_atom_site_aniso_U_33
_atom_site_aniso_U_23
_atom_site_aniso_U_13
_atom_site_aniso_U_12
O1 0.173(4) 0.109(3) 0.072(2) -0.0020(19) -0.024(2) 0.084(3)
O2 0.097(2) 0.118(3) 0.0454(16) -0.0028(16) -0.0075(14) 0.018(2)
N1 0.0631(18) 0.0491(14) 0.0435(15) -0.0022(11) -0.0039(12) 0.0053(13)
N2 0.0533(16) 0.0514(15) 0.0478(15) -0.0012(11) -0.0035(12) 0.0005(13)
C1 0.121(4) 0.106(4) 0.053(2) -0.020(2) -0.019(2) 0.045(3)
C2 0.139(5) 0.134(5) 0.075(3) -0.039(3) -0.013(3) 0.062(4)
C3 0.116(4) 0.108(4) 0.060(3) -0.026(3) 0.005(3) -0.009(3)
C4 0.146(5) 0.110(4) 0.051(3) -0.006(3) -0.016(3) -0.004(4)
C5 0.125(4) 0.089(3) 0.055(3) 0.003(2) -0.023(2) 0.025(3)
C6 0.074(2) 0.0556(18) 0.0467(19) 0.0051(15) -0.0027(16) -0.0009(18)
C7 0.084(3) 0.054(2) 0.049(2) 0.0057(15) -0.0063(18) 0.0111(19)
C8 0.0530(19) 0.0441(15) 0.0482(18) -0.0051(13) 0.0029(14) -0.0112(14)
C9 0.065(2) 0.0494(17) 0.066(2) -0.0044(16) 0.0025(18) 0.0007(17)
C10 0.070(3) 0.061(2) 0.075(3) -0.021(2) 0.008(2) 0.0011(19)
C11 0.067(3) 0.087(3) 0.064(3) -0.031(2) 0.0056(19) -0.006(2)
C12 0.063(2) 0.076(2) 0.052(2) -0.0179(18) -0.0010(17) -0.007(2)
C13 0.0478(17) 0.0522(17) 0.0467(17) -0.0082(13) 0.0016(13) -0.0101(14)
C14 0.0460(18) 0.0527(16) 0.0435(17) -0.0032(13) -0.0028(13) -0.0095(13)
C15 0.0518(19) 0.070(2) 0.0475(19) 0.0024(16) -0.0032(14) -0.0089(17)
C16 0.0483(17) 0.0587(19) 0.0495(18) 0.0059(15) -0.0068(13) -0.0091(15)
C17 0.060(2) 0.074(2) 0.060(2) 0.0169(18) -0.0110(17) -0.0039(19)
C18 0.058(2) 0.061(2) 0.078(3) 0.0092(19) -0.0144(19) 0.0018(18)
C19 0.061(2) 0.0562(19) 0.077(3) -0.0096(18) -0.0063(18) 0.0015(18)
C20 0.061(2) 0.0590(19) 0.060(2) -0.0067(16) -0.0094(16) 0.0026(17)
C21 0.0451(17) 0.0487(15) 0.0513(18) 0.0015(14) -0.0076(13) -0.0084(14)

loop_
_atom_type_symbol
_atom_type_description
_atom_type_scat_dispersion_real
_atom_type_scat_dispersion_imag
_atom_type_scat_source
C C 0.0181 0.0091 'International Tables Vol C Tables 4.2.6.8 and 6.1.1.4'
H H 0.0000 0.0000 'International Tables Vol C Tables 4.2.6.8 and 6.1.1.4'
N N 0.0311 0.0180 'International Tables Vol C Tables 4.2.6.8 and 6.1.1.4'
O O 0.0492 0.0322 'International Tables Vol C Tables 4.2.6.8 and 6.1.1.4'

loop_
_geom_angle_atom_site_label_1
_geom_angle_atom_site_label_2
_geom_angle_atom_site_label_3
_geom_angle
C7 N1 C8 129.2(3)
C14 N2 C21 108.7(3)
C6 C1 C2 120.5(5)
C3 C2 C1 121.0(5)
C2 C3 C4 119.0(5)
C3 C4 C5 120.3(5)
C6 C5 C4 121.9(5)
C1 C6 C7 124.1(3)
C5 C6 C1 117.3(4)
C5 C6 C7 118.6(4)
O1 C7 N1 123.4(4)
O1 C7 C6 121.1(4)
N1 C7 C6 115.5(3)
N1 C8 C9 122.1(3)
N1 C8 C13 118.6(3)
C9 C8 C13 119.3(3)
C10 C9 C8 119.8(4)
C9 C10 C11 122.2(4)
C10 C11 C12 119.3(4)
C11 C12 C13 120.8(4)
C8 C13 C14 122.6(3)
C12 C13 C8 118.5(3)
C12 C13 C14 118.8(3)
N2 C14 C13 124.3(3)
N2 C14 C15 109.7(3)
C13 C14 C15 126.0(3)
O2 C15 C14 129.1(4)
O2 C15 C16 127.6(4)
C16 C15 C14 103.2(3)
C17 C16 C15 132.8(3)
C21 C16 C15 106.1(3)
C21 C16 C17 121.1(4)
C18 C17 C16 117.8(4)
C17 C18 C19 120.8(4)
C18 C19 C20 121.7(4)
C21 C20 C19 117.0(3)
C16 C21 N2 112.3(3)
C20 C21 N2 126.1(3)
C20 C21 C16 121.6(3)

loop_
_geom_bond_atom_site_label_1
_geom_bond_atom_site_label_2
_geom_bond_distance
O1 C7 1.210(5)
O2 C15 1.204(4)
N1 C7 1.365(4)
N1 C8 1.393(4)
N2 C14 1.302(4)
N2 C21 1.429(4)
C1 C2 1.385(6)
C1 C6 1.379(6)
C2 C3 1.359(7)
C3 C4 1.360(8)
C4 C5 1.375(7)
C5 C6 1.369(5)
C6 C7 1.494(5)
C8 C9 1.402(5)
C8 C13 1.425(5)
C9 C10 1.371(6)
C10 C11 1.372(6)
C11 C12 1.389(6)
C12 C13 1.407(5)
C13 C14 1.453(5)
C14 C15 1.551(5)
C15 C16 1.476(5)
C16 C17 1.386(5)
C16 C21 1.382(5)
C17 C18 1.381(6)
C18 C19 1.381(6)
C19 C20 1.391(5)
C20 C21 1.379(5)
